data_2101090
loop_
_publ_author_name
'Prout, K.'
'Bannister, C.'
'Burns, K.'
'Chen, M.'
'Warrington, B. H.'
'Vinter, J. G.'

_publ_section_title
;
 Crystal and molecular structures of pyridazinone cardiovascular agents
;
_journal_issue 1
_journal_name_full 'Acta Crystallographica Section B'
_journal_page_first 71
_journal_page_last 85
_journal_paper_doi 10.1107/S0108768193005713
_journal_volume 50
_journal_year 1994
_chemical_formula_sum 'C12 H11 N3 O2'
_chemical_formula_weight 229.24
_symmetry_cell_setting monoclinic
_symmetry_space_group_name_Hall '-P 2ybc'
_symmetry_space_group_name_H-M 'P 1 21/c 1'
_cell_angle_alpha 90.0
_cell_angle_beta 69.42(2)
_cell_angle_gamma 90.0
_cell_formula_units_Z 4
_cell_length_a 4.4340(10)
_cell_length_b 15.267(2)
_cell_length_c 17.045(2)
_cell_volume 1080.2(3)
_diffrn_radiation_type CuK\a
_diffrn_radiation_wavelength 1.5418
_exptl_absorpt_coefficient_mu 0.59
_exptl_crystal_density_diffrn 1.41
_exptl_crystal_F_000 480
_cod_data_source_file ha0118.cif
_cod_data_source_block ha0118d
_cod_original_cell_volume 1080.23
_cod_database_code 2101090

loop_
_atom_site_label
_atom_site_fract_x
_atom_site_fract_y
_atom_site_fract_z
_atom_site_U_iso_or_equiv
N(1) .5716(5) .33370(10) .56500(10) .0407
N(2) .7965(5) .39120(10) .51860(10) .0419
C(3) 1.0465(6) .3754(2) .44640(10) .0402
C(4) 1.0610(6) .2872(2) .4171(2) .0431
C(5) .8400(6) .2283(2) .4609(2) .0413
C(6) .5937(5) .25350(10) .53710(10) .0351
O(7) 1.2385(5) .43510(10) .41130(10) .0499
C(8) .3492(5) .19030(10) .58820(10) .0343
C(9) .1789(6) .20580(10) .67280(10) .0371
C(10) -.0633(5) .1497(2) .71880(10) .0369
C(11) -.1416(5) .07580(10) .68210(10) .0334
C(12) .0362(6) .0580(2) .5986(2) .0411
C(13) .2765(6) .1147(2) .55280(10) .0418
N(14) -.4030(4) .02470(10) .73120(10) .0359
C(17) -.5016(6) -.05390(10) .7119(2) .0388
C(18) -.8061(7) -.0893(2) .7748(2) .0478
O(19) -.3568(5) -.09490(10) .64850(10) .0557
H(1) .7733 .4379 .5377 ?
H(4) .8508 .1681 .4423 ?
H(5) 1.2350 .2773 .3657 ?
H(9) .2333 .2563 .7007 ?
H(10) -.1642 .1642 .7768 ?
H(12) -.0083 .0085 .5746 ?
H(13) .3883 .1050 .4961 ?
H(14) -.5033 .0454 .7763 ?
H(171) -.9125 -.0510 .8157 ?
H(172) -.9550 -.1073 .7471 ?
H(173) -.7358 -.1394 .8059 ?

loop_
_geom_angle_atom_site_label_1
_geom_angle_atom_site_label_2
_geom_angle_atom_site_label_3
_geom_angle
C(12) C(11) C(10) 118.5(2)
C(11) C(10) C(9) 120.9(2)
C(10) C(9) C(8) 120.9(2)
C(9) C(8) C(13) 117.7(2)
C(8) C(13) C(12) 121.7(2)
C(13) C(12) C(11) 120.2(2)
N(1) C(6) C(5) 121.3(2)
C(6) N(1) N(2) 116.7(2)
N(1) N(2) C(3) 127.9(2)
N(2) C(3) C(4) 113.9(2)
C(3) C(4) C(5) 120.0(2)
C(4) C(5) C(6) 120.1(2)
N(2) C(3) O(7) 120.5(2)
C(4) C(3) O(7) 125.6(2)
N(1) C(6) C(8) 116.9(2)
C(5) C(6) C(8) 121.8(2)
C(6) C(8) C(9) 121.0(2)
C(6) C(8) C(13) 121.2(2)
C(10) C(11) N(14) 117.8(2)
C(12) C(11) N(14) 123.6(2)
C(11) N(14) C(17) 128.3(2)
N(14) C(17) C(18) 115.5(2)
N(14) C(17) O(19) 123.7(2)
C(18) C(17) O(19) 120.8(2)

loop_
_geom_bond_atom_site_label_1
_geom_bond_atom_site_label_2
_geom_bond_distance
N(14) C(11) 1.404(2)
C(11) C(10) 1.392(2)
C(10) C(9) 1.382(2)
C(9) C(8) 1.393(3)
C(8) C(13) 1.391(3)
C(13) C(12) 1.382(3)
C(12) C(11) 1.389(2)
C(6) C(8) 1.483(2)
C(6) N(1) 1.305(2)
N(1) N(2) 1.354(2)
N(2) C(3) 1.357(2)
C(3) O(7) 1.248(2)
C(3) C(4) 1.431(3)
C(4) C(5) 1.345(3)
C(5) C(6) 1.425(2)
N(14) C(17) 1.357(2)
C(17) C(18) 1.498(3)
C(17) O(19) 1.219(2)
N(2) H(1) .775(2)
C(4) H(5) .954(2)
C(5) H(4) .968(2)
C(9) H(9) .979(2)
C(10) H(10) .957(2)
C(12) H(12) .913(2)
C(13) H(13) .942(2)
N(14) H(14) .8050(10)
C(18) H(171) .905(2)
C(18) H(172) .976(2)
C(18) H(173) 1.039(2)
